data_4340831
loop_
_publ_author_name
'Chandrasekaran, P.'
'Greene, Angelique F.'
'Lillich, Karen'
'Capone, Stephen'
'Mague, Joel T.'
'DeBeer, Serena'
'Donahue, James P.'

_publ_section_title
;
 A Structural and Spectroscopic Investigation of Octahedral Platinum
 Bis(dithiolene)phosphine Complexes: Platinum Dithiolene Internal Redox
 Chemistry Induced by Phosphine Association.
;
_journal_issue 17
_journal_name_full 'Inorganic chemistry'
_journal_page_first 9192
_journal_page_last 9205
_journal_paper_doi 10.1021/ic501273b
_journal_volume 53
_journal_year 2014
_chemical_formula_moiety 'C22 H32 O2 P2 Pd S2'
_chemical_formula_sum 'C22 H32 O2 P2 Pd S2'
_chemical_formula_weight 560.94
_chemical_name_systematic
; 
 Bis(trimethyphosphine)(1,2-bis(4-methoxyphenyl)ethene-
1,2-dithiolato)palladium(II)
;
_space_group_IT_number 14
_symmetry_cell_setting monoclinic
_symmetry_space_group_name_Hall '-P 2ybc'
_symmetry_space_group_name_H-M 'P 1 21/c 1'
_atom_sites_solution_hydrogens geom
_atom_sites_solution_primary direct
_atom_sites_solution_secondary difmap
_audit_creation_method SHELXL-97
_cell_angle_alpha 90.00
_cell_angle_beta 106.924(1)
_cell_angle_gamma 90.00
_cell_formula_units_Z 4
_cell_length_a 8.9483(6)
_cell_length_b 20.1445(14)
_cell_length_c 14.4855(10)
_cell_measurement_reflns_used 9978
_cell_measurement_temperature 100(2)
_cell_measurement_theta_max 28.71
_cell_measurement_theta_min 2.59
_cell_volume 2498.1(3)
_computing_cell_refinement 'Bruker SAINT (Bruker-AXS 2008)'
_computing_data_collection 'Bruker APEX2 (Bruker-AXS, 2009)'
_computing_data_reduction 'Bruker SAINT (Bruker-AXS 2008)'
_computing_molecular_graphics 'Bruker SHELXTL(Bruker-AXS 2008a)'
_computing_publication_material 'Bruker SHELXTL(Bruker-AXS 2008a)'
_computing_structure_refinement 'SHELXL-97 (Sheldrick, 2008)'
_computing_structure_solution 'SHELXS-97 (Sheldrick, 2008)'
_diffrn_ambient_temperature 100(2)
_diffrn_measured_fraction_theta_full 0.995
_diffrn_measured_fraction_theta_max 0.995
_diffrn_measurement_device_type 'Bruker APEX-I CCD'
_diffrn_measurement_method '\f and \w scans'
_diffrn_radiation_monochromator graphite
_diffrn_radiation_source 'fine-focus sealed tube'
_diffrn_radiation_type MoK\a
_diffrn_radiation_wavelength 0.71073
_diffrn_reflns_av_R_equivalents 0.0340
_diffrn_reflns_av_sigmaI/netI 0.0201
_diffrn_reflns_limit_h_max 12
_diffrn_reflns_limit_h_min -11
_diffrn_reflns_limit_k_max 26
_diffrn_reflns_limit_k_min -27
_diffrn_reflns_limit_l_max 18
_diffrn_reflns_limit_l_min -19
_diffrn_reflns_number 42874
_diffrn_reflns_theta_full 28.71
_diffrn_reflns_theta_max 28.71
_diffrn_reflns_theta_min 2.38
_exptl_absorpt_coefficient_mu 1.054
_exptl_absorpt_correction_T_max 0.8929
_exptl_absorpt_correction_T_min 0.7601
_exptl_absorpt_correction_type 'integration numerical gaussian'
_exptl_absorpt_process_details 'SADABS (Sheldrick, 2008a)'
_exptl_crystal_colour orange
_exptl_crystal_density_diffrn 1.491
_exptl_crystal_density_method 'not measured'
_exptl_crystal_description Slab
_exptl_crystal_F_000 1152
_exptl_crystal_size_max 0.23
_exptl_crystal_size_mid 0.16
_exptl_crystal_size_min 0.11
_refine_diff_density_max 0.466
_refine_diff_density_min -0.453
_refine_diff_density_rms 0.070
_refine_ls_extinction_method none
_refine_ls_goodness_of_fit_ref 1.059
_refine_ls_hydrogen_treatment constr
_refine_ls_matrix_type full
_refine_ls_number_parameters 270
_refine_ls_number_reflns 6432
_refine_ls_number_restraints 0
_refine_ls_restrained_S_all 1.059
_refine_ls_R_factor_all 0.0250
_refine_ls_R_factor_gt 0.0215
_refine_ls_shift/su_max 0.003
_refine_ls_shift/su_mean 0.000
_refine_ls_structure_factor_coef Fsqd
_refine_ls_weighting_details 'calc w=1/[\s^2^(Fo^2^)+(0.0237P)^2^+1.6584P] where P=(Fo^2^+2Fc^2^)/3'
_refine_ls_weighting_scheme calc
_refine_ls_wR_factor_gt 0.0536
_refine_ls_wR_factor_ref 0.0559
_reflns_number_gt 5878
_reflns_number_total 6432
_reflns_threshold_expression >2sigma(I)
_cod_data_source_file ic501273b_si_002.cif
_cod_data_source_block jpd297_0m
_cod_depositor_comments
;
The following automatic conversions were performed:

'_symmetry_cell_setting' value 'Monoclinic' changed to 'monoclinic'
according to
/usr/data/users/saulius/crontab/automatic-downloads/rss-feeds/ACS/lib/dictionaries/cif_core.dic
dictionary named 'cif_core.dic' version 2.4.2 from 2011-04-26.

Automatic conversion script
Id: cif_fix_values 2281 2013-09-26 08:29:07Z andrius 

 Adding full bibliography for 4340821--4340833.cif.
;
_cod_original_sg_symbol_H-M P2(1)/c
_cod_database_code 4340831

loop_
_symmetry_equiv_pos_as_xyz
'x, y, z'
'-x, y+1/2, -z+1/2'
'-x, -y, -z'
'x, -y-1/2, z-1/2'

loop_
_atom_site_label
_atom_site_type_symbol
_atom_site_fract_x
_atom_site_fract_y
_atom_site_fract_z
_atom_site_U_iso_or_equiv
_atom_site_adp_type
_atom_site_occupancy
_atom_site_symmetry_multiplicity
_atom_site_calc_flag
_atom_site_refinement_flags
Pd1 Pd 0.084808(13) 0.368677(6) 0.560568(8) 0.01565(4) Uani 1 1 d .
S1 S 0.32322(4) 0.42062(2) 0.60062(3) 0.01845(8) Uani 1 1 d .
S2 S 0.14057(4) 0.339148(19) 0.71962(3) 0.01733(8) Uani 1 1 d .
P1 P 0.04612(5) 0.40629(2) 0.40481(3) 0.01912(8) Uani 1 1 d .
P2 P -0.14382(5) 0.30899(2) 0.52992(3) 0.02342(9) Uani 1 1 d .
O1 O 0.99551(13) 0.52569(6) 0.88689(9) 0.0248(2) Uani 1 1 d .
O2 O 0.51637(13) 0.33042(6) 1.18315(8) 0.0208(2) Uani 1 1 d .
C10 C 0.38263(17) 0.36109(7) 0.88353(11) 0.0152(3) Uani 1 1 d .
C1 C 0.40317(17) 0.40776(7) 0.72506(11) 0.0162(3) Uani 1 1 d .
C2 C 0.32638(17) 0.37354(7) 0.77759(11) 0.0155(3) Uani 1 1 d .
C3 C 0.56129(16) 0.43763(7) 0.76409(10) 0.0152(3) Uani 1 1 d .
C4 C 0.69463(17) 0.39831(8) 0.79005(11) 0.0185(3) Uani 1 1 d .
H4 H 0.6847 0.3517 0.7797 0.022 Uiso 1 1 calc R
C5 C 0.84287(18) 0.42544(8) 0.83097(11) 0.0195(3) Uani 1 1 d .
H5 H 0.9328 0.3978 0.8477 0.023 Uiso 1 1 calc R
C6 C 0.85675(17) 0.49350(8) 0.84683(11) 0.0191(3) Uani 1 1 d .
C7 C 0.72473(18) 0.53374(8) 0.82008(12) 0.0199(3) Uani 1 1 d .
H7 H 0.7346 0.5802 0.8311 0.024 Uiso 1 1 calc R
C8 C 0.57921(17) 0.50637(8) 0.77746(11) 0.0180(3) Uani 1 1 d .
H8 H 0.4904 0.5345 0.7570 0.022 Uiso 1 1 calc R
C9 C 1.13277(18) 0.48505(9) 0.91491(13) 0.0266(4) Uani 1 1 d .
H9A H 1.1183 0.4498 0.9581 0.040 Uiso 1 1 calc R
H9B H 1.2229 0.5124 0.9484 0.040 Uiso 1 1 calc R
H9C H 1.1510 0.4652 0.8574 0.040 Uiso 1 1 calc R
C11 C 0.47961(17) 0.40526(8) 0.94951(11) 0.0173(3) Uani 1 1 d .
H11 H 0.5167 0.4441 0.9262 0.021 Uiso 1 1 calc R
C12 C 0.52218(17) 0.39320(8) 1.04792(11) 0.0183(3) Uani 1 1 d .
H12 H 0.5886 0.4237 1.0909 0.022 Uiso 1 1 calc R
C13 C 0.46866(17) 0.33688(8) 1.08461(11) 0.0167(3) Uani 1 1 d .
C14 C 0.37345(19) 0.29218(8) 1.02136(12) 0.0211(3) Uani 1 1 d .
H14 H 0.3365 0.2534 1.0450 0.025 Uiso 1 1 calc R
C15 C 0.33266(18) 0.30485(8) 0.92247(11) 0.0205(3) Uani 1 1 d .
H15 H 0.2679 0.2738 0.8797 0.025 Uiso 1 1 calc R
C16 C 0.4485(2) 0.27720(9) 1.22192(13) 0.0289(4) Uani 1 1 d .
H16A H 0.3344 0.2814 1.2004 0.043 Uiso 1 1 calc R
H16B H 0.4854 0.2788 1.2926 0.043 Uiso 1 1 calc R
H16C H 0.4788 0.2348 1.1995 0.043 Uiso 1 1 calc R
C17 C 0.1393(2) 0.48511(8) 0.39738(12) 0.0249(3) Uani 1 1 d .
H17A H 0.2522 0.4810 0.4274 0.037 Uiso 1 1 calc R
H17B H 0.0973 0.5192 0.4313 0.037 Uiso 1 1 calc R
H17C H 0.1189 0.4978 0.3295 0.037 Uiso 1 1 calc R
C18 C 0.1272(2) 0.35160(9) 0.33199(13) 0.0284(4) Uani 1 1 d .
H18A H 0.1091 0.3707 0.2674 0.043 Uiso 1 1 calc R
H18B H 0.0765 0.3081 0.3268 0.043 Uiso 1 1 calc R
H18C H 0.2397 0.3465 0.3625 0.043 Uiso 1 1 calc R
C19 C -0.1504(2) 0.42212(10) 0.32654(13) 0.0307(4) Uani 1 1 d .
H19A H -0.2011 0.4556 0.3563 0.046 Uiso 1 1 calc R
H19B H -0.2111 0.3809 0.3172 0.046 Uiso 1 1 calc R
H19C H -0.1446 0.4384 0.2639 0.046 Uiso 1 1 calc R
C20 C -0.1754(2) 0.25025(10) 0.43085(15) 0.0366(4) Uani 1 1 d .
H20A H -0.2696 0.2241 0.4265 0.055 Uiso 1 1 calc R
H20B H -0.0852 0.2205 0.4423 0.055 Uiso 1 1 calc R
H20C H -0.1885 0.2744 0.3703 0.055 Uiso 1 1 calc R
C21 C -0.3254(2) 0.35548(11) 0.50453(16) 0.0352(4) Uani 1 1 d .
H21A H -0.3348 0.3847 0.4490 0.053 Uiso 1 1 calc R
H21B H -0.3256 0.3823 0.5610 0.053 Uiso 1 1 calc R
H21C H -0.4137 0.3245 0.4900 0.053 Uiso 1 1 calc R
C22 C -0.1609(2) 0.25473(11) 0.62660(15) 0.0393(5) Uani 1 1 d .
H22A H -0.2640 0.2336 0.6080 0.059 Uiso 1 1 calc R
H22B H -0.1482 0.2808 0.6855 0.059 Uiso 1 1 calc R
H22C H -0.0797 0.2205 0.6384 0.059 Uiso 1 1 calc R

loop_
_atom_site_aniso_label
_atom_site_aniso_U_11
_atom_site_aniso_U_22
_atom_site_aniso_U_33
_atom_site_aniso_U_23
_atom_site_aniso_U_13
_atom_site_aniso_U_12
Pd1 0.01507(6) 0.01598(6) 0.01393(6) -0.00189(4) 0.00111(4) 0.00008(4)
S1 0.01682(16) 0.02297(18) 0.01448(17) 0.00123(14) 0.00284(13) -0.00184(14)
S2 0.01464(16) 0.02064(18) 0.01538(17) -0.00125(13) 0.00229(13) -0.00372(13)
P1 0.02318(19) 0.01726(18) 0.01462(18) -0.00143(14) 0.00191(14) 0.00393(15)
P2 0.02032(19) 0.0239(2) 0.0222(2) -0.00327(16) 0.00002(16) -0.00546(16)
O1 0.0144(5) 0.0239(6) 0.0355(7) -0.0039(5) 0.0065(5) -0.0042(4)
O2 0.0232(5) 0.0230(6) 0.0151(5) 0.0041(4) 0.0040(4) -0.0024(4)
C10 0.0142(6) 0.0155(7) 0.0154(7) -0.0002(5) 0.0034(5) 0.0002(5)
C1 0.0150(6) 0.0162(7) 0.0157(7) -0.0020(5) 0.0021(5) 0.0006(5)
C2 0.0139(6) 0.0158(7) 0.0152(7) -0.0022(5) 0.0018(5) -0.0003(5)
C3 0.0148(6) 0.0176(7) 0.0136(6) 0.0004(5) 0.0045(5) -0.0008(5)
C4 0.0185(7) 0.0166(7) 0.0196(7) 0.0000(6) 0.0045(6) 0.0000(6)
C5 0.0161(7) 0.0211(7) 0.0209(7) 0.0011(6) 0.0048(6) 0.0024(6)
C6 0.0155(7) 0.0229(8) 0.0197(7) -0.0009(6) 0.0063(6) -0.0034(6)
C7 0.0191(7) 0.0158(7) 0.0263(8) -0.0014(6) 0.0091(6) -0.0021(6)
C8 0.0160(7) 0.0178(7) 0.0211(7) 0.0019(6) 0.0068(6) 0.0013(5)
C9 0.0151(7) 0.0324(9) 0.0306(9) 0.0003(7) 0.0041(6) -0.0021(6)
C11 0.0175(7) 0.0166(7) 0.0173(7) -0.0001(5) 0.0044(5) -0.0029(5)
C12 0.0180(7) 0.0189(7) 0.0169(7) -0.0021(6) 0.0031(5) -0.0047(6)
C13 0.0165(6) 0.0180(7) 0.0153(7) 0.0026(5) 0.0042(5) 0.0021(5)
C14 0.0252(8) 0.0158(7) 0.0218(8) 0.0026(6) 0.0060(6) -0.0038(6)
C15 0.0229(7) 0.0180(7) 0.0185(7) -0.0020(6) 0.0028(6) -0.0064(6)
C16 0.0333(9) 0.0299(9) 0.0216(8) 0.0089(7) 0.0053(7) -0.0051(7)
C17 0.0364(9) 0.0192(8) 0.0175(7) 0.0009(6) 0.0055(7) 0.0013(7)
C18 0.0418(10) 0.0207(8) 0.0254(9) -0.0019(7) 0.0141(8) 0.0054(7)
C19 0.0296(9) 0.0322(9) 0.0233(8) 0.0035(7) -0.0032(7) 0.0070(7)
C20 0.0379(10) 0.0273(9) 0.0380(11) -0.0116(8) 0.0003(8) -0.0070(8)
C21 0.0189(8) 0.0400(11) 0.0447(12) -0.0045(9) 0.0063(8) -0.0010(7)
C22 0.0325(10) 0.0452(12) 0.0338(10) 0.0069(9) -0.0007(8) -0.0209(9)

loop_
_atom_type_symbol
_atom_type_description
_atom_type_scat_dispersion_real
_atom_type_scat_dispersion_imag
_atom_type_scat_source
C C 0.0033 0.0016 'International Tables Vol C Tables 4.2.6.8 and 6.1.1.4'
H H 0.0000 0.0000 'International Tables Vol C Tables 4.2.6.8 and 6.1.1.4'
O O 0.0106 0.0060 'International Tables Vol C Tables 4.2.6.8 and 6.1.1.4'
P P 0.1023 0.0942 'International Tables Vol C Tables 4.2.6.8 and 6.1.1.4'
S S 0.1246 0.1234 'International Tables Vol C Tables 4.2.6.8 and 6.1.1.4'
Pd Pd -0.9988 1.0072 'International Tables Vol C Tables 4.2.6.8 and 6.1.1.4'

loop_
_geom_angle_atom_site_label_1
_geom_angle_atom_site_label_2
_geom_angle_atom_site_label_3
_geom_angle
S2 Pd1 S1 87.124(13)
S2 Pd1 P2 88.824(15)
S1 Pd1 P2 174.796(15)
S2 Pd1 P1 174.565(15)
S1 Pd1 P1 87.781(15)
P2 Pd1 P1 96.368(16)
C1 S1 Pd1 105.28(5)
C2 S2 Pd1 105.96(5)
C17 P1 C18 103.21(9)
C17 P1 C19 100.80(9)
C18 P1 C19 102.77(9)
C17 P1 Pd1 113.90(5)
C18 P1 Pd1 113.38(6)
C19 P1 Pd1 120.58(7)
C20 P2 C22 100.85(10)
C20 P2 C21 104.56(10)
C22 P2 C21 101.24(11)
C20 P2 Pd1 114.68(7)
C22 P2 Pd1 115.77(6)
C21 P2 Pd1 117.50(7)
C6 O1 C9 116.46(13)
C13 O2 C16 116.22(13)
C15 C10 C11 116.49(14)
C15 C10 C2 120.05(13)
C11 C10 C2 123.38(13)
C2 C1 C3 125.05(13)
C2 C1 S1 122.08(11)
C3 C1 S1 112.87(11)
C1 C2 C10 126.17(13)
C1 C2 S2 119.54(11)
C10 C2 S2 114.29(11)
C4 C3 C8 118.12(13)
C4 C3 C1 121.23(13)
C8 C3 C1 120.64(13)
C3 C4 C5 121.75(14)
C3 C4 H4 119.1
C5 C4 H4 119.1
C6 C5 C4 118.96(14)
C6 C5 H5 120.5
C4 C5 H5 120.5
O1 C6 C5 124.26(14)
O1 C6 C7 115.67(14)
C5 C6 C7 120.06(14)
C8 C7 C6 120.31(14)
C8 C7 H7 119.8
C6 C7 H7 119.8
C7 C8 C3 120.72(14)
C7 C8 H8 119.6
C3 C8 H8 119.6
O1 C9 H9A 109.5
O1 C9 H9B 109.5
H9A C9 H9B 109.5
O1 C9 H9C 109.5
H9A C9 H9C 109.5
H9B C9 H9C 109.5
C12 C11 C10 121.26(14)
C12 C11 H11 119.4
C10 C11 H11 119.4
C11 C12 C13 120.81(14)
C11 C12 H12 119.6
C13 C12 H12 119.6
O2 C13 C14 124.85(14)
O2 C13 C12 115.85(13)
C14 C13 C12 119.31(14)
C13 C14 C15 119.12(14)
C13 C14 H14 120.4
C15 C14 H14 120.4
C14 C15 C10 123.00(14)
C14 C15 H15 118.5
C10 C15 H15 118.5
O2 C16 H16A 109.5
O2 C16 H16B 109.5
H16A C16 H16B 109.5
O2 C16 H16C 109.5
H16A C16 H16C 109.5
H16B C16 H16C 109.5
P1 C17 H17A 109.5
P1 C17 H17B 109.5
H17A C17 H17B 109.5
P1 C17 H17C 109.5
H17A C17 H17C 109.5
H17B C17 H17C 109.5
P1 C18 H18A 109.5
P1 C18 H18B 109.5
H18A C18 H18B 109.5
P1 C18 H18C 109.5
H18A C18 H18C 109.5
H18B C18 H18C 109.5
P1 C19 H19A 109.5
P1 C19 H19B 109.5
H19A C19 H19B 109.5
P1 C19 H19C 109.5
H19A C19 H19C 109.5
H19B C19 H19C 109.5
P2 C20 H20A 109.5
P2 C20 H20B 109.5
H20A C20 H20B 109.5
P2 C20 H20C 109.5
H20A C20 H20C 109.5
H20B C20 H20C 109.5
P2 C21 H21A 109.5
P2 C21 H21B 109.5
H21A C21 H21B 109.5
P2 C21 H21C 109.5
H21A C21 H21C 109.5
H21B C21 H21C 109.5
P2 C22 H22A 109.5
P2 C22 H22B 109.5
H22A C22 H22B 109.5
P2 C22 H22C 109.5
H22A C22 H22C 109.5
H22B C22 H22C 109.5

loop_
_geom_bond_atom_site_label_1
_geom_bond_atom_site_label_2
_geom_bond_distance
Pd1 S2 2.2895(4)
Pd1 S1 2.2940(4)
Pd1 P2 2.3020(4)
Pd1 P1 2.3087(4)
S1 C1 1.7543(15)
S2 C2 1.7711(15)
P1 C17 1.8112(18)
P1 C18 1.8160(18)
P1 C19 1.8214(17)
P2 C20 1.8176(19)
P2 C22 1.818(2)
P2 C21 1.8179(19)
O1 C6 1.3710(18)
O1 C9 1.433(2)
O2 C13 1.3719(18)
O2 C16 1.426(2)
C10 C15 1.396(2)
C10 C11 1.406(2)
C10 C2 1.490(2)
C1 C2 1.353(2)
C1 C3 1.489(2)
C3 C4 1.390(2)
C3 C8 1.401(2)
C4 C5 1.397(2)
C4 H4 0.9500
C5 C6 1.390(2)
C5 H5 0.9500
C6 C7 1.392(2)
C7 C8 1.383(2)
C7 H7 0.9500
C8 H8 0.9500
C9 H9A 0.9800
C9 H9B 0.9800
C9 H9C 0.9800
C11 C12 1.386(2)
C11 H11 0.9500
C12 C13 1.395(2)
C12 H12 0.9500
C13 C14 1.386(2)
C14 C15 1.395(2)
C14 H14 0.9500
C15 H15 0.9500
C16 H16A 0.9800
C16 H16B 0.9800
C16 H16C 0.9800
C17 H17A 0.9800
C17 H17B 0.9800
C17 H17C 0.9800
C18 H18A 0.9800
C18 H18B 0.9800
C18 H18C 0.9800
C19 H19A 0.9800
C19 H19B 0.9800
C19 H19C 0.9800
C20 H20A 0.9800
C20 H20B 0.9800
C20 H20C 0.9800
C21 H21A 0.9800
C21 H21B 0.9800
C21 H21C 0.9800
C22 H22A 0.9800
C22 H22B 0.9800
C22 H22C 0.9800
